data_4111559
loop_
_publ_author_name
'Timothy E. Barder'
'Shawn D. Walker'
'Joseph R. Martinelli'
'Stephen L. Buchwald'

_publ_section_title
;
 Catalysts for Suzuki-Miyaura Coupling Processes: Scope and Studies of the
 Effect of Ligand Structure
;
_journal_name_full 'Journal of the American Chemical Society'
_journal_page_first 4685
_journal_page_last 4696
_journal_paper_doi 10.1021/ja042491j
_journal_volume 127
_journal_year 2005
_chemical_formula_sum 'C54 H72 Cl8 O4 P2 Pd'
_chemical_formula_weight 1237.06
_chemical_name_systematic
; 
 ? 
;
_space_group_IT_number 14
_symmetry_cell_setting monoclinic
_symmetry_space_group_name_Hall '-P 2ybc'
_symmetry_space_group_name_H-M 'P 1 21/c 1'
_atom_sites_solution_hydrogens geom
_atom_sites_solution_primary direct
_atom_sites_solution_secondary difmap
_audit_creation_method SHELXL-97
_cell_angle_alpha 90.00
_cell_angle_beta 99.089(3)
_cell_angle_gamma 90.00
_cell_formula_units_Z 2
_cell_length_a 9.9866(16)
_cell_length_b 12.598(2)
_cell_length_c 23.797(4)
_cell_measurement_temperature 193(2)
_cell_volume 2956.3(8)
_computing_structure_refinement 'SHELXL-97 (Sheldrick, 1997)'
_computing_structure_solution 'SHELXS-97 (Sheldrick, 1990)'
_diffrn_ambient_temperature 193(2)
_diffrn_measured_fraction_theta_full 0.995
_diffrn_measured_fraction_theta_max 0.995
_diffrn_radiation_monochromator graphite
_diffrn_radiation_source 'fine-focus sealed tube'
_diffrn_radiation_type MoK\a
_diffrn_radiation_wavelength 0.71073
_diffrn_reflns_av_R_equivalents 0.0221
_diffrn_reflns_av_sigmaI/netI 0.0248
_diffrn_reflns_limit_h_max 11
_diffrn_reflns_limit_h_min -8
_diffrn_reflns_limit_k_max 11
_diffrn_reflns_limit_k_min -14
_diffrn_reflns_limit_l_max 25
_diffrn_reflns_limit_l_min -26
_diffrn_reflns_number 11760
_diffrn_reflns_theta_full 23.31
_diffrn_reflns_theta_max 23.31
_diffrn_reflns_theta_min 2.37
_exptl_absorpt_coefficient_mu 0.771
_exptl_absorpt_process_details sadabs
_exptl_crystal_density_diffrn 1.390
_exptl_crystal_F_000 1280
_refine_diff_density_max 0.302
_refine_diff_density_min -0.286
_refine_diff_density_rms 0.046
_refine_ls_extinction_method none
_refine_ls_goodness_of_fit_ref 1.050
_refine_ls_hydrogen_treatment mixed
_refine_ls_matrix_type full
_refine_ls_number_parameters 343
_refine_ls_number_reflns 4239
_refine_ls_number_restraints 0
_refine_ls_restrained_S_all 1.050
_refine_ls_R_factor_all 0.0278
_refine_ls_R_factor_gt 0.0246
_refine_ls_shift/su_max 0.001
_refine_ls_shift/su_mean 0.000
_refine_ls_structure_factor_coef Fsqd
_refine_ls_weighting_details 'calc w=1/[\s^2^(Fo^2^)+(0.0247P)^2^+1.7316P] where P=(Fo^2^+2Fc^2^)/3'
_refine_ls_weighting_scheme calc
_refine_ls_wR_factor_gt 0.0594
_refine_ls_wR_factor_ref 0.0607
_reflns_number_gt 3884
_reflns_number_total 4239
_reflns_threshold_expression >2sigma(I)
_cod_data_source_file ja042491jsi20041214_040845.cif
_cod_data_source_block c:\xray_data\03158\work\03158final
_cod_database_code 4111559

loop_
_symmetry_equiv_pos_as_xyz
'x, y, z'
'-x, y+1/2, -z+1/2'
'-x, -y, -z'
'x, -y-1/2, z-1/2'

loop_
_atom_site_label
_atom_site_type_symbol
_atom_site_fract_x
_atom_site_fract_y
_atom_site_fract_z
_atom_site_U_iso_or_equiv
_atom_site_adp_type
_atom_site_occupancy
_atom_site_symmetry_multiplicity
_atom_site_calc_flag
_atom_site_refinement_flags
_atom_site_disorder_assembly
_atom_site_disorder_group
Pd Pd 1.0000 1.0000 0.5000 0.02443(8) Uani 1 2 d S . .
Cl Cl 0.95240(6) 1.10733(4) 0.42116(2) 0.03644(14) Uani 1 1 d . . .
P P 0.88088(5) 0.86237(4) 0.44744(2) 0.02404(13) Uani 1 1 d . . .
O1 O 0.79900(17) 0.97132(14) 0.27690(7) 0.0476(4) Uani 1 1 d . . .
O2 O 0.59097(16) 0.67109(12) 0.33693(6) 0.0403(4) Uani 1 1 d . . .
C1 C 0.7208(2) 0.91177(15) 0.40658(8) 0.0254(4) Uani 1 1 d . . .
C2 C 0.6542(2) 0.88515(16) 0.35203(8) 0.0272(5) Uani 1 1 d . . .
C3 C 0.7108(2) 0.81660(17) 0.31015(8) 0.0297(5) Uani 1 1 d . . .
C4 C 0.7851(2) 0.8633(2) 0.27161(9) 0.0379(6) Uani 1 1 d . . .
C5 C 0.8371(2) 0.8027(3) 0.23138(10) 0.0519(7) Uani 1 1 d . . .
H5 H 0.8888 0.8349 0.2058 0.062 Uiso 1 1 calc R . .
C6 C 0.8126(3) 0.6953(3) 0.22911(11) 0.0551(8) Uani 1 1 d . . .
H6 H 0.8508 0.6534 0.2025 0.066 Uiso 1 1 calc R . .
C7 C 0.7344(2) 0.6466(2) 0.26435(10) 0.0467(6) Uani 1 1 d . . .
H7 H 0.7180 0.5724 0.2619 0.056 Uiso 1 1 calc R . .
C8 C 0.6799(2) 0.70849(18) 0.30367(9) 0.0343(5) Uani 1 1 d . . .
C9 C 0.5271(2) 0.93075(18) 0.33311(9) 0.0372(5) Uani 1 1 d . . .
H9 H 0.4810 0.9130 0.2963 0.045 Uiso 1 1 calc R . .
C10 C 0.4666(2) 1.00016(18) 0.36583(11) 0.0410(6) Uani 1 1 d . . .
H10 H 0.3799 1.0291 0.3518 0.049 Uiso 1 1 calc R . .
C11 C 0.5322(2) 1.02771(18) 0.41920(10) 0.0372(5) Uani 1 1 d . . .
H11 H 0.4917 1.0759 0.4422 0.045 Uiso 1 1 calc R . .
C12 C 0.6580(2) 0.98410(16) 0.43860(9) 0.0322(5) Uani 1 1 d . . .
H12 H 0.7036 1.0041 0.4752 0.039 Uiso 1 1 calc R . .
C13 C 0.5518(3) 0.5624(2) 0.33140(13) 0.0622(8) Uani 1 1 d . . .
H13A H 0.5059 0.5490 0.2925 0.093 Uiso 1 1 calc R . .
H13B H 0.4901 0.5461 0.3584 0.093 Uiso 1 1 calc R . .
H13C H 0.6326 0.5174 0.3394 0.093 Uiso 1 1 calc R . .
C14 C 0.8710(4) 1.0248(3) 0.23817(14) 0.0807(10) Uani 1 1 d . . .
H14A H 0.9641 0.9978 0.2426 0.121 Uiso 1 1 calc R . .
H14B H 0.8727 1.1012 0.2462 0.121 Uiso 1 1 calc R . .
H14C H 0.8258 1.0123 0.1991 0.121 Uiso 1 1 calc R . .
C21 C 0.9949(2) 0.79679(16) 0.40391(8) 0.0274(5) Uani 1 1 d . . .
H21 H 0.9402 0.7477 0.3763 0.033 Uiso 1 1 calc R . .
C22 C 1.1024(2) 0.73172(18) 0.44287(9) 0.0349(5) Uani 1 1 d . . .
H22A H 1.1541 0.7791 0.4716 0.042 Uiso 1 1 calc R . .
H22B H 1.0570 0.6772 0.4632 0.042 Uiso 1 1 calc R . .
C23 C 1.1998(3) 0.6777(2) 0.40831(11) 0.0467(6) Uani 1 1 d . . .
H23A H 1.2714 0.6405 0.4346 0.056 Uiso 1 1 calc R . .
H23B H 1.1496 0.6239 0.3829 0.056 Uiso 1 1 calc R . .
C24 C 1.2657(2) 0.7563(2) 0.37267(11) 0.0504(7) Uani 1 1 d . . .
H24A H 1.3265 0.8041 0.3981 0.060 Uiso 1 1 calc R . .
H24B H 1.3212 0.7174 0.3485 0.060 Uiso 1 1 calc R . .
C25 C 1.1594(2) 0.8217(2) 0.33533(10) 0.0415(6) Uani 1 1 d . . .
H25A H 1.1047 0.7749 0.3072 0.050 Uiso 1 1 calc R . .
H25B H 1.2047 0.8751 0.3143 0.050 Uiso 1 1 calc R . .
C26 C 1.0667(2) 0.87773(17) 0.37075(9) 0.0318(5) Uani 1 1 d . . .
H26A H 0.9982 0.9198 0.3455 0.038 Uiso 1 1 calc R . .
H26B H 1.1206 0.9271 0.3977 0.038 Uiso 1 1 calc R . .
C31 C 0.8272(2) 0.75519(16) 0.49207(8) 0.0288(5) Uani 1 1 d . . .
H31 H 0.9107 0.7314 0.5178 0.035 Uiso 1 1 calc R . .
C32 C 0.7279(2) 0.79335(18) 0.53079(9) 0.0341(5) Uani 1 1 d . . .
H32A H 0.7648 0.8573 0.5519 0.041 Uiso 1 1 calc R . .
H32B H 0.6403 0.8126 0.5074 0.041 Uiso 1 1 calc R . .
C33 C 0.7055(3) 0.7063(2) 0.57260(10) 0.0456(6) Uani 1 1 d . . .
H33A H 0.7924 0.6901 0.5974 0.055 Uiso 1 1 calc R . .
H33B H 0.6405 0.7313 0.5971 0.055 Uiso 1 1 calc R . .
C34 C 0.6508(3) 0.6062(2) 0.54152(12) 0.0572(7) Uani 1 1 d . . .
H34A H 0.5596 0.6205 0.5199 0.069 Uiso 1 1 calc R . .
H34B H 0.6420 0.5496 0.5696 0.069 Uiso 1 1 calc R . .
C35 C 0.7446(3) 0.5686(2) 0.50083(12) 0.0549(7) Uani 1 1 d . . .
H35A H 0.8325 0.5464 0.5229 0.066 Uiso 1 1 calc R . .
H35B H 0.7038 0.5063 0.4792 0.066 Uiso 1 1 calc R . .
C36 C 0.7685(3) 0.65636(18) 0.45940(9) 0.0394(6) Uani 1 1 d . . .
H36A H 0.6818 0.6747 0.4351 0.047 Uiso 1 1 calc R . .
H36B H 0.8323 0.6310 0.4344 0.047 Uiso 1 1 calc R . .
Cl2 Cl 0.6810(4) 0.3119(3) 0.41635(14) 0.0683(10) Uani 0.644(13) 1 d P A 1
Cl3 Cl 0.8368(4) 0.3176(3) 0.32411(12) 0.0804(10) Uani 0.644(13) 1 d P A 1
Cl4 Cl 0.5548(2) 0.2534(2) 0.30521(13) 0.0667(9) Uani 0.644(13) 1 d P A 1
Cl5 Cl 0.6038(19) 0.2533(7) 0.2900(5) 0.149(4) Uani 0.356(13) 1 d P A 2
Cl6 Cl 0.6531(10) 0.3047(6) 0.4083(4) 0.081(2) Uani 0.356(13) 1 d P A 2
Cl7 Cl 0.8410(11) 0.3534(13) 0.3402(7) 0.171(5) Uani 0.356(13) 1 d P A 2
C1S C 0.7111(3) 0.2549(2) 0.35246(10) 0.0510(7) Uani 1 1 d . A 1
H1S H 0.7398 0.1797 0.3604 0.061 Uiso 1 1 calc R A 1

loop_
_atom_site_aniso_label
_atom_site_aniso_U_11
_atom_site_aniso_U_22
_atom_site_aniso_U_33
_atom_site_aniso_U_23
_atom_site_aniso_U_13
_atom_site_aniso_U_12
Pd 0.02725(13) 0.02169(13) 0.02288(13) -0.00187(9) -0.00054(9) 0.00437(9)
Cl 0.0441(3) 0.0298(3) 0.0313(3) 0.0043(2) -0.0069(2) 0.0015(2)
P 0.0260(3) 0.0232(3) 0.0226(3) -0.0020(2) 0.0029(2) 0.0033(2)
O1 0.0494(10) 0.0555(11) 0.0386(9) 0.0143(8) 0.0087(8) -0.0134(8)
O2 0.0503(10) 0.0313(9) 0.0404(9) -0.0023(7) 0.0104(8) -0.0072(7)
C1 0.0244(11) 0.0238(11) 0.0280(11) 0.0018(9) 0.0041(9) 0.0003(9)
C2 0.0272(11) 0.0261(11) 0.0285(11) 0.0040(9) 0.0052(9) -0.0045(9)
C3 0.0248(11) 0.0393(13) 0.0233(10) -0.0007(9) -0.0018(9) 0.0001(9)
C4 0.0312(12) 0.0550(16) 0.0256(12) 0.0030(11) -0.0013(10) -0.0074(11)
C5 0.0371(14) 0.092(2) 0.0282(13) -0.0061(14) 0.0091(11) -0.0092(14)
C6 0.0413(15) 0.085(2) 0.0385(14) -0.0245(15) 0.0054(12) 0.0045(14)
C7 0.0451(15) 0.0500(15) 0.0423(14) -0.0162(12) -0.0020(12) 0.0042(12)
C8 0.0320(12) 0.0410(13) 0.0283(11) -0.0039(10) -0.0005(10) 0.0010(10)
C9 0.0326(12) 0.0425(14) 0.0332(12) 0.0027(11) -0.0052(10) 0.0009(10)
C10 0.0287(12) 0.0409(14) 0.0514(15) 0.0058(12) -0.0001(11) 0.0074(10)
C11 0.0335(13) 0.0336(13) 0.0461(14) -0.0001(11) 0.0110(11) 0.0075(10)
C12 0.0336(12) 0.0302(12) 0.0322(12) -0.0018(9) 0.0037(10) 0.0044(9)
C13 0.077(2) 0.0349(15) 0.076(2) -0.0040(14) 0.0170(16) -0.0099(14)
C14 0.087(2) 0.088(2) 0.073(2) 0.0278(19) 0.0303(19) -0.0243(19)
C21 0.0293(11) 0.0267(11) 0.0261(10) -0.0045(9) 0.0040(9) 0.0032(9)
C22 0.0351(12) 0.0339(12) 0.0364(12) 0.0013(10) 0.0080(10) 0.0099(10)
C23 0.0459(15) 0.0447(15) 0.0535(15) 0.0045(12) 0.0198(12) 0.0188(12)
C24 0.0411(14) 0.0560(17) 0.0590(16) 0.0031(13) 0.0230(13) 0.0142(12)
C25 0.0406(14) 0.0466(14) 0.0409(13) 0.0000(11) 0.0173(11) -0.0006(11)
C26 0.0313(12) 0.0327(12) 0.0310(11) 0.0005(10) 0.0041(9) 0.0020(9)
C31 0.0349(12) 0.0266(11) 0.0252(10) 0.0001(9) 0.0050(9) 0.0026(9)
C32 0.0351(12) 0.0348(13) 0.0338(12) -0.0027(10) 0.0095(10) 0.0038(10)
C33 0.0536(15) 0.0497(15) 0.0382(13) 0.0040(12) 0.0218(12) 0.0051(12)
C34 0.074(2) 0.0435(16) 0.0607(17) 0.0077(13) 0.0331(15) -0.0085(14)
C35 0.084(2) 0.0316(14) 0.0549(16) -0.0019(12) 0.0287(15) -0.0104(13)
C36 0.0544(15) 0.0302(12) 0.0363(13) -0.0051(10) 0.0152(11) -0.0066(11)
Cl2 0.0906(17) 0.0721(19) 0.0380(11) -0.0092(9) -0.0033(12) 0.0314(14)
Cl3 0.0594(13) 0.1029(19) 0.0867(18) 0.0444(12) 0.0354(10) 0.0095(13)
Cl4 0.0583(14) 0.0737(12) 0.0570(13) 0.0125(9) -0.0253(7) -0.0062(8)
Cl5 0.227(9) 0.117(4) 0.078(4) 0.013(3) -0.051(5) 0.043(5)
Cl6 0.098(4) 0.053(2) 0.109(5) -0.003(3) 0.068(4) -0.018(3)
Cl7 0.098(5) 0.154(8) 0.287(10) 0.112(7) 0.110(6) 0.064(5)
C1S 0.0536(16) 0.0558(17) 0.0417(14) 0.0098(12) 0.0017(12) 0.0162(13)

loop_
_atom_type_symbol
_atom_type_description
_atom_type_scat_dispersion_real
_atom_type_scat_dispersion_imag
_atom_type_scat_source
C C 0.0033 0.0016 'International Tables Vol C Tables 4.2.6.8 and 6.1.1.4'
H H 0.0000 0.0000 'International Tables Vol C Tables 4.2.6.8 and 6.1.1.4'
O O 0.0106 0.0060 'International Tables Vol C Tables 4.2.6.8 and 6.1.1.4'
P P 0.1023 0.0942 'International Tables Vol C Tables 4.2.6.8 and 6.1.1.4'
Cl Cl 0.1484 0.1585 'International Tables Vol C Tables 4.2.6.8 and 6.1.1.4'
Pd Pd -0.9988 1.0072 'International Tables Vol C Tables 4.2.6.8 and 6.1.1.4'

loop_
_geom_angle_atom_site_label_1
_geom_angle_atom_site_label_2
_geom_angle_atom_site_label_3
_geom_angle
_geom_angle_site_symmetry_1
_geom_angle_site_symmetry_3
Cl Pd Cl 180.000(16) . 3_776
Cl Pd P 91.29(2) . 3_776
Cl Pd P 88.71(2) 3_776 3_776
Cl Pd P 88.71(2) . .
Cl Pd P 91.29(2) 3_776 .
P Pd P 180.0 3_776 .
C1 P C31 104.09(9) . .
C1 P C21 114.48(9) . .
C31 P C21 104.80(9) . .
C1 P Pd 110.84(7) . .
C31 P Pd 113.69(7) . .
C21 P Pd 108.85(7) . .
C4 O1 C14 117.6(2) . .
C8 O2 C13 118.22(19) . .
C12 C1 C2 118.15(18) . .
C12 C1 P 111.04(15) . .
C2 C1 P 130.75(16) . .
C9 C2 C1 118.21(19) . .
C9 C2 C3 116.20(18) . .
C1 C2 C3 125.48(18) . .
C4 C3 C8 117.9(2) . .
C4 C3 C2 119.4(2) . .
C8 C3 C2 122.34(19) . .
O1 C4 C5 124.5(2) . .
O1 C4 C3 114.4(2) . .
C5 C4 C3 121.1(2) . .
C6 C5 C4 119.0(2) . .
C5 C6 C7 121.9(2) . .
C6 C7 C8 118.7(2) . .
O2 C8 C7 123.8(2) . .
O2 C8 C3 115.15(19) . .
C7 C8 C3 121.0(2) . .
C10 C9 C2 122.4(2) . .
C9 C10 C11 119.7(2) . .
C10 C11 C12 118.8(2) . .
C11 C12 C1 122.7(2) . .
C26 C21 C22 108.99(17) . .
C26 C21 P 111.71(14) . .
C22 C21 P 109.44(14) . .
C23 C22 C21 110.82(18) . .
C24 C23 C22 112.2(2) . .
C25 C24 C23 110.9(2) . .
C24 C25 C26 111.01(19) . .
C25 C26 C21 110.59(18) . .
C32 C31 C36 109.12(18) . .
C32 C31 P 112.95(14) . .
C36 C31 P 115.07(14) . .
C33 C32 C31 110.04(18) . .
C34 C33 C32 111.0(2) . .
C33 C34 C35 110.9(2) . .
C36 C35 C34 111.1(2) . .
C35 C36 C31 110.29(19) . .
Cl3 C1S Cl2 113.0(2) . .
Cl3 C1S Cl4 112.5(2) . .
Cl2 C1S Cl4 107.5(2) . .

loop_
_geom_bond_atom_site_label_1
_geom_bond_atom_site_label_2
_geom_bond_distance
_geom_bond_site_symmetry_2
Pd Cl 2.3005(6) .
Pd Cl 2.3005(6) 3_776
Pd P 2.3486(6) 3_776
Pd P 2.3486(6) .
P C1 1.843(2) .
P C31 1.849(2) .
P C21 1.850(2) .
O1 C4 1.372(3) .
O1 C14 1.425(3) .
O2 C8 1.364(3) .
O2 C13 1.424(3) .
C1 C12 1.398(3) .
C1 C2 1.403(3) .
C2 C9 1.401(3) .
C2 C3 1.496(3) .
C3 C4 1.397(3) .
C3 C8 1.400(3) .
C4 C5 1.388(3) .
C5 C6 1.374(4) .
C6 C7 1.377(4) .
C7 C8 1.393(3) .
C9 C10 1.373(3) .
C10 C11 1.378(3) .
C11 C12 1.382(3) .
C21 C26 1.534(3) .
C21 C22 1.540(3) .
C22 C23 1.529(3) .
C23 C24 1.519(4) .
C24 C25 1.515(3) .
C25 C26 1.521(3) .
C31 C32 1.533(3) .
C31 C36 1.534(3) .
C32 C33 1.521(3) .
C33 C34 1.519(4) .
C34 C35 1.525(4) .
C35 C36 1.525(3) .
Cl2 C1S 1.750(5) .
Cl3 C1S 1.710(4) .
Cl4 C1S 1.774(3) .
